data_4103458
loop_
_publ_author_name
'Robert M. Fairchild'
'Akil I. Joseph'
'K. Travis Holman'
'Heather A. Fogarty'
'Thierry Brotin'
'Jean-Pierre Dutasta'
'C\'eline Boutin'
'Gaspard Huber'
'Patrick Berthault'

_publ_contact_author_address
;Department of Chemistry
240 Reiss Building
Georgetown University
37th & O st, NW
Washington, DC, 20057
;
_publ_contact_author_email kth7@georgetown.edu
_publ_contact_author_name 'K. Travis Holman'
_publ_contact_author_phone '202 687 4027'
_publ_section_title
;
 A Water-Soluble Xe@cryptophane-111 Complex Exhibits Very High
 Thermodynamic Stability and a Peculiar 129Xe NMR Chemical Shift
;
_journal_name_full 'Journal of the American Chemical Society'
_journal_page_first 15505
_journal_page_last 15507
_journal_paper_doi 10.1021/ja1071515
_journal_volume 132
_journal_year 2010
_chemical_formula_sum 'C129 H158 F18 N9 O45 Ru6 S6'
_chemical_formula_weight 3695.42
_chemical_name_systematic
; 
 ? 
;
_space_group_IT_number 12
_symmetry_cell_setting monoclinic
_symmetry_space_group_name_Hall '-C 2y'
_symmetry_space_group_name_H-M 'C 1 2/m 1'
_atom_sites_solution_hydrogens geom
_atom_sites_solution_primary direct
_atom_sites_solution_secondary difmap
_audit_creation_method SHELXL-97
_cell_angle_alpha 90.00
_cell_angle_beta 125.01
_cell_angle_gamma 90.00
_cell_formula_units_Z 2
_cell_length_a 25.8474(12)
_cell_length_b 18.9252(9)
_cell_length_c 17.7103(16)
_cell_measurement_reflns_used 9976
_cell_measurement_temperature 100(2)
_cell_measurement_theta_max 28.43
_cell_measurement_theta_min 2.57
_cell_volume 7095.7(8)
_computing_cell_refinement 'SAINT, Bruker'
_computing_data_collection 'APEX II, Bruker'
_computing_data_reduction 'SAINT, Bruker'
_computing_molecular_graphics 'X-SEED, L.Barbour (1999);http://x-seed.net/'
_computing_structure_refinement 'SHELXL-97 (Sheldrick, 1997)'
_computing_structure_solution 'SHELXS-97 (Sheldrick, 1990)'
_diffrn_ambient_temperature 100(2)
_diffrn_measured_fraction_theta_full 0.999
_diffrn_measured_fraction_theta_max 0.999
_diffrn_radiation_monochromator graphite
_diffrn_radiation_source 'fine-focus sealed tube'
_diffrn_radiation_type MoK\a
_diffrn_radiation_wavelength 0.71073
_diffrn_reflns_av_R_equivalents 0.0200
_diffrn_reflns_av_sigmaI/netI 0.0180
_diffrn_reflns_limit_h_max 32
_diffrn_reflns_limit_h_min -32
_diffrn_reflns_limit_k_max 23
_diffrn_reflns_limit_k_min -24
_diffrn_reflns_limit_l_max 22
_diffrn_reflns_limit_l_min -22
_diffrn_reflns_number 30623
_diffrn_reflns_theta_full 25.00
_diffrn_reflns_theta_max 27.00
_diffrn_reflns_theta_min 1.44
_exptl_absorpt_coefficient_mu 0.822
_exptl_absorpt_correction_T_max 0.8270
_exptl_absorpt_correction_T_min 0.6936
_exptl_absorpt_correction_type multi-scan
_exptl_absorpt_process_details 'SADABS, G. Sheldrick (1990)'
_exptl_crystal_colour 'light brown'
_exptl_crystal_density_diffrn 1.730
_exptl_crystal_density_method 'not measured'
_exptl_crystal_description prisms
_exptl_crystal_F_000 3754
_exptl_crystal_size_max 0.48
_exptl_crystal_size_mid 0.34
_exptl_crystal_size_min 0.24
_refine_diff_density_max 1.576
_refine_diff_density_min -1.612
_refine_diff_density_rms 0.138
_refine_ls_extinction_method none
_refine_ls_goodness_of_fit_ref 1.049
_refine_ls_hydrogen_treatment constr
_refine_ls_matrix_type full
_refine_ls_number_parameters 443
_refine_ls_number_reflns 7985
_refine_ls_number_restraints 86
_refine_ls_restrained_S_all 1.067
_refine_ls_R_factor_all 0.0650
_refine_ls_R_factor_gt 0.0587
_refine_ls_shift/su_max 0.009
_refine_ls_shift/su_mean 0.001
_refine_ls_structure_factor_coef Fsqd
_refine_ls_weighting_details 'calc w=1/[\s^2^(Fo^2^)+(0.0999P)^2^+43.7172P] where P=(Fo^2^+2Fc^2^)/3'
_refine_ls_weighting_scheme calc
_refine_ls_wR_factor_gt 0.1654
_refine_ls_wR_factor_ref 0.1717
_reflns_number_gt 6905
_reflns_number_total 7985
_reflns_threshold_expression >2sigma(I)
_cod_data_source_file ja1071515_si_003.cif
_cod_data_source_block 09078SQ
_cod_original_cell_volume 7095.5(8)
_cod_database_code 4103458

loop_
_symmetry_equiv_pos_as_xyz
'x, y, z'
'-x, y, -z'
'x+1/2, y+1/2, z'
'-x+1/2, y+1/2, -z'
'-x, -y, -z'
'x, -y, z'
'-x+1/2, -y+1/2, -z'
'x+1/2, -y+1/2, z'

loop_
_atom_site_label
_atom_site_type_symbol
_atom_site_fract_x
_atom_site_fract_y
_atom_site_fract_z
_atom_site_U_iso_or_equiv
_atom_site_adp_type
_atom_site_occupancy
_atom_site_symmetry_multiplicity
_atom_site_calc_flag
_atom_site_refinement_flags
_atom_site_disorder_assembly
_atom_site_disorder_group
Ru1 Ru 0.356039(15) 0.321220(18) 0.25436(2) 0.02883(13) Uani 1 1 d . A 1
Ru2 Ru 0.60822(2) 0.5000 0.33420(3) 0.03100(15) Uani 1 2 d S . 1
O1 O 0.3531(3) 0.3278(3) 0.4404(4) 0.0318(12) Uani 0.50 1 d P A 1
O2 O 0.4456(3) 0.2670(3) 0.4708(4) 0.0398(14) Uani 0.50 1 d P A 2
O3 O 0.6906(3) 0.5640(3) 0.5505(4) 0.0315(13) Uani 0.50 1 d P . 1
C1 C 0.43419(18) 0.3976(2) 0.3043(2) 0.0255(7) Uani 1 1 d . . .
C2 C 0.45646(19) 0.3375(2) 0.3645(3) 0.0287(8) Uani 1 1 d . A 1
H2 H 0.4915 0.3113 0.3755 0.034 Uiso 1 1 calc R A 1
C3 C 0.4268(2) 0.3171(2) 0.4075(3) 0.0312(9) Uani 0.50 1 d P A 2
C3X C 0.4268(2) 0.3171(2) 0.4075(3) 0.0312(9) Uani 0.50 1 d P A 1
H3X H 0.4429 0.2784 0.4491 0.037 Uiso 0.50 1 calc PR A 1
C4 C 0.3737(2) 0.3536(2) 0.3891(3) 0.0307(8) Uani 0.50 1 d P A 2
H4 H 0.3536 0.3396 0.4180 0.037 Uiso 0.50 1 calc PR A 2
C4X C 0.3737(2) 0.3536(2) 0.3891(3) 0.0307(8) Uani 0.50 1 d P A 1
C5 C 0.34997(19) 0.4113(2) 0.3278(3) 0.0289(8) Uani 1 1 d . A 2
H5 H 0.3131 0.4350 0.3141 0.035 Uiso 1 1 calc R A 2
C6 C 0.38030(17) 0.4349(2) 0.2859(2) 0.0257(8) Uani 1 1 d . A .
C7 C 0.3537(2) 0.5000 0.2248(4) 0.0269(11) Uani 1 2 d S . .
H7A H 0.3657 0.5000 0.1808 0.032 Uiso 1 2 calc SR A .
H7B H 0.3070 0.5000 0.1891 0.032 Uiso 1 2 calc SR . .
C8 C 0.6342(19) 0.4604(14) 0.468(3) 0.027(2) Uani 0.50 1 d P . -1
H8 H 0.6705 0.4332 0.5106 0.033 Uiso 0.50 1 calc PR . -1
C8X C 0.639(2) 0.5354(15) 0.479(3) 0.027(2) Uani 0.50 1 d P . -1
C9 C 0.58313(19) 0.4256(2) 0.4036(3) 0.0298(8) Uani 1 1 d . . -1
H9 H 0.5835 0.3754 0.4033 0.036 Uiso 1 1 calc R . -1
C10 C 0.52766(18) 0.4625(2) 0.3347(3) 0.0268(8) Uani 1 1 d . . .
C11 C 0.47052(18) 0.4184(2) 0.2643(3) 0.0286(8) Uani 1 1 d . A 1
H11A H 0.4429 0.4461 0.2070 0.034 Uiso 1 1 calc R A 1
H11B H 0.4845 0.3755 0.2488 0.034 Uiso 1 1 calc R A 1
C12 C 0.3025(4) 0.3630(5) 0.4356(7) 0.038(2) Uani 0.50 1 d P . 1
H12A H 0.2630 0.3537 0.3743 0.045 Uiso 0.50 1 calc PR . 1
H12B H 0.2976 0.3420 0.4824 0.045 Uiso 0.50 1 calc PR . 1
C13 C 0.5000 0.2269(6) 0.5000 0.042(3) Uani 0.50 2 d SP . 2
H13A H 0.5092 0.1959 0.5514 0.051 Uiso 0.50 1 calc PR . 2
H13B H 0.4908 0.1959 0.4486 0.051 Uiso 0.50 1 calc PR . 2
C1A C 0.2818(6) 0.3126(7) 0.1082(9) 0.043(4) Uiso 0.57 1 d P A 1
C2A C 0.3359(5) 0.2714(6) 0.1313(7) 0.036(2) Uiso 0.57 1 d P A 1
C3A C 0.3468(4) 0.2168(5) 0.1953(6) 0.0339(17) Uiso 0.57 1 d P A 1
C4A C 0.2997(5) 0.2245(5) 0.2135(6) 0.0371(19) Uiso 0.57 1 d P A 1
C5A C 0.2588(4) 0.2814(6) 0.1615(6) 0.033(2) Uiso 0.57 1 d P A 1
C6A C 0.2494(6) 0.3717(7) 0.0424(9) 0.064(3) Uiso 0.57 1 d P A 1
H6A1 H 0.2134 0.3873 0.0429 0.097 Uiso 0.57 1 calc PR A 1
H6A2 H 0.2343 0.3559 -0.0197 0.097 Uiso 0.57 1 calc PR A 1
H6A3 H 0.2790 0.4111 0.0605 0.097 Uiso 0.57 1 calc PR A 1
C7A C 0.3698(5) 0.2861(6) 0.0876(7) 0.053(2) Uiso 0.57 1 d P A 1
H7A1 H 0.4048 0.2527 0.1111 0.080 Uiso 0.57 1 calc PR A 1
H7A2 H 0.3864 0.3345 0.1023 0.080 Uiso 0.57 1 calc PR A 1
H7A3 H 0.3405 0.2809 0.0206 0.080 Uiso 0.57 1 calc PR A 1
C8A C 0.3962(6) 0.1632(7) 0.2294(9) 0.063(3) Uiso 0.57 1 d P A 1
H8A1 H 0.3948 0.1316 0.2720 0.094 Uiso 0.57 1 calc PR A 1
H8A2 H 0.4376 0.1863 0.2617 0.094 Uiso 0.57 1 calc PR A 1
H8A3 H 0.3893 0.1358 0.1774 0.094 Uiso 0.57 1 calc PR A 1
C9A C 0.2965(7) 0.1760(7) 0.2791(9) 0.067(3) Uiso 0.57 1 d P A 1
H9A1 H 0.3307 0.1412 0.3050 0.101 Uiso 0.57 1 calc PR A 1
H9A2 H 0.2557 0.1515 0.2455 0.101 Uiso 0.57 1 calc PR A 1
H9A3 H 0.3010 0.2041 0.3291 0.101 Uiso 0.57 1 calc PR A 1
C10A C 0.2026(6) 0.3016(7) 0.1637(9) 0.061(3) Uiso 0.57 1 d P A 1
H10A H 0.2009 0.2703 0.2064 0.092 Uiso 0.57 1 calc PR A 1
H10B H 0.1635 0.2968 0.1018 0.092 Uiso 0.57 1 calc PR A 1
H10C H 0.2072 0.3506 0.1845 0.092 Uiso 0.57 1 calc PR A 1
C1B C 0.6887(2) 0.5188(2) 0.3262(3) 0.0333(19) Uiso 0.50 1 d PG . -1
C2B C 0.6427(2) 0.5705(2) 0.2695(4) 0.041(2) Uiso 0.50 1 d PG . -1
C3B C 0.5872(3) 0.5349(3) 0.1994(3) 0.042(3) Uiso 0.50 1 d PG . -1
C4B C 0.5989(3) 0.4613(3) 0.2128(4) 0.059(4) Uiso 0.50 1 d PG . -1
C5B C 0.6616(2) 0.4513(2) 0.2912(4) 0.045(2) Uiso 0.50 1 d PG . -1
C6B C 0.7548(3) 0.5331(3) 0.4092(5) 0.072(4) Uiso 0.50 1 d PG . -1
H6B1 H 0.7767 0.4882 0.4359 0.108 Uiso 0.50 1 calc PR . -1
H6B2 H 0.7529 0.5596 0.4551 0.108 Uiso 0.50 1 calc PR . -1
H6B3 H 0.7777 0.5609 0.3905 0.108 Uiso 0.50 1 calc PR . -1
C7B C 0.6513(3) 0.6494(3) 0.2816(6) 0.081(4) Uiso 0.50 1 d PG . -1
H7B1 H 0.6941 0.6600 0.3353 0.122 Uiso 0.50 1 calc PR . -1
H7B2 H 0.6203 0.6691 0.2909 0.122 Uiso 0.50 1 calc PR . -1
H7B3 H 0.6451 0.6704 0.2263 0.122 Uiso 0.50 1 calc PR . -1
C8B C 0.5264(4) 0.5694(4) 0.1239(5) 0.066(3) Uiso 0.50 1 d PG . -1
H8B1 H 0.4956 0.5328 0.0846 0.098 Uiso 0.50 1 calc PR . -1
H8B2 H 0.5345 0.5995 0.0866 0.098 Uiso 0.50 1 calc PR . -1
H8B3 H 0.5097 0.5982 0.1512 0.098 Uiso 0.50 1 calc PR . -1
C9B C 0.5527(4) 0.4037(4) 0.1540(5) 0.066(3) Uiso 0.50 1 d PG . -1
H9B1 H 0.5127 0.4249 0.1043 0.099 Uiso 0.50 1 calc PR . -1
H9B2 H 0.5453 0.3737 0.1921 0.099 Uiso 0.50 1 calc PR . -1
H9B3 H 0.5701 0.3749 0.1275 0.099 Uiso 0.50 1 calc PR . -1
C10B C 0.6939(3) 0.3813(3) 0.3304(6) 0.082(4) Uiso 0.50 1 d PG . -1
H10D H 0.7370 0.3893 0.3846 0.123 Uiso 0.50 1 calc PR . -1
H10E H 0.6951 0.3551 0.2837 0.123 Uiso 0.50 1 calc PR . -1
H10F H 0.6704 0.3539 0.3483 0.123 Uiso 0.50 1 calc PR . -1
C1C C 0.2707(6) 0.2606(8) 0.1749(9) 0.038(3) Uiso 0.43 1 d P B -2
C2C C 0.2728(7) 0.3092(8) 0.1135(10) 0.032(4) Uiso 0.43 1 d P B -2
C3C C 0.3262(6) 0.2914(7) 0.1132(8) 0.032(3) Uiso 0.43 1 d P B -2
C4C C 0.3548(6) 0.2319(7) 0.1744(9) 0.040(3) Uiso 0.43 1 d P B -2
C5C C 0.3203(8) 0.2142(7) 0.2128(9) 0.046(3) Uiso 0.43 1 d P B -2
C6C C 0.2150(7) 0.2707(8) 0.1823(10) 0.053(3) Uiso 0.43 1 d P B -2
H6C1 H 0.1890 0.3104 0.1432 0.079 Uiso 0.43 1 calc PR B -2
H6C2 H 0.2309 0.2807 0.2465 0.079 Uiso 0.43 1 calc PR B -2
H6C3 H 0.1894 0.2276 0.1620 0.079 Uiso 0.43 1 calc PR B -2
C7C C 0.2305(6) 0.3718(7) 0.0509(9) 0.043(3) Uiso 0.43 1 d P B -2
H7C1 H 0.1956 0.3786 0.0572 0.064 Uiso 0.43 1 calc PR B -2
H7C2 H 0.2135 0.3611 -0.0135 0.064 Uiso 0.43 1 calc PR B -2
H7C3 H 0.2559 0.4150 0.0697 0.064 Uiso 0.43 1 calc PR B -2
C8C C 0.3520(6) 0.3190(7) 0.0629(9) 0.042(3) Uiso 0.43 1 d P B -2
H8C1 H 0.3260 0.3585 0.0236 0.063 Uiso 0.43 1 calc PR B -2
H8C2 H 0.3517 0.2814 0.0246 0.063 Uiso 0.43 1 calc PR B -2
H8C3 H 0.3955 0.3352 0.1072 0.063 Uiso 0.43 1 calc PR B -2
C9C C 0.4126(8) 0.1856(9) 0.2040(12) 0.065(4) Uiso 0.43 1 d P B -2
H9C1 H 0.4181 0.1496 0.2478 0.098 Uiso 0.43 1 calc PR B -2
H9C2 H 0.4505 0.2152 0.2333 0.098 Uiso 0.43 1 calc PR B -2
H9C3 H 0.4061 0.1624 0.1496 0.098 Uiso 0.43 1 calc PR B -2
C10C C 0.3283(10) 0.1599(11) 0.2820(14) 0.081(5) Uiso 0.43 1 d P B -2
H10G H 0.3657 0.1309 0.3030 0.122 Uiso 0.43 1 calc PR B -2
H10H H 0.2908 0.1296 0.2527 0.122 Uiso 0.43 1 calc PR B -2
H10I H 0.3336 0.1842 0.3349 0.122 Uiso 0.43 1 calc PR B -2
O1S O 0.2716(6) 0.3222(6) 0.4358(8) 0.085(3) Uiso 0.50 1 d P C 3
O2S O 0.4900(19) 0.1669(18) 0.519(3) 0.136(12) Uiso 0.25 1 d P . 4
S1D S 0.35183(13) 0.4842(2) -0.03991(16) 0.0523(14) Uani 0.50 1 d P D -1
O1D O 0.3599(3) 0.4883(16) 0.0472(4) 0.052(7) Uani 0.50 1 d P D -1
O2D O 0.3820(8) 0.5400(10) -0.0544(9) 0.106(6) Uani 0.50 1 d P D -1
O3D O 0.3566(8) 0.4160(8) -0.0690(10) 0.090(5) Uani 0.50 1 d P D -1
C1D C 0.2677(5) 0.4976(7) -0.1250(5) 0.065(2) Uani 1 2 d SDU D -1
F1D F 0.2545(3) 0.4948(17) -0.2092(3) 0.064(4) Uani 0.50 1 d PD D -1
F2D F 0.2394(4) 0.4431(5) -0.1154(4) 0.065(2) Uani 0.50 1 d PD D -1
F3D F 0.2736(17) 0.5669(7) -0.109(2) 0.147(12) Uani 0.25 1 d PDU D -1
F4D F 0.2328(8) 0.5000 -0.1138(11) 0.097(4) Uani 0.50 2 d SPU E 2
S1E S 0.6030(3) 0.1989(3) 0.3990(4) 0.1026(16) Uani 0.50 1 d PD F 1
O1E O 0.6692(6) 0.2037(7) 0.4809(9) 0.096(3) Uani 0.50 1 d PU F 1
O2E O 0.5654(9) 0.1582(10) 0.4280(13) 0.128(5) Uani 0.50 1 d PU F 1
O3E O 0.5677(6) 0.2612(5) 0.3443(8) 0.061(3) Uani 0.50 1 d PU F 1
C1E C 0.6093(6) 0.1467(5) 0.3187(7) 0.091(5) Uani 0.50 1 d PDU F 1
F1E F 0.6476(6) 0.0926(6) 0.3617(9) 0.125(4) Uani 0.50 1 d PDU F 1
F2E F 0.5487(7) 0.1292(11) 0.2644(13) 0.178(7) Uani 0.50 1 d PDU F 1
F3E F 0.6377(6) 0.1913(7) 0.2965(10) 0.123(4) Uani 0.50 1 d PDU F 1
S1G S 0.5904(2) 0.2044(3) 0.3262(4) 0.0973(13) Uiso 0.50 1 d PD G 2
O1G O 0.5513(6) 0.2586(5) 0.3246(9) 0.118(8) Uiso 0.50 1 d PD G 2
O2G O 0.5643(8) 0.1658(6) 0.2414(5) 0.213(12) Uiso 0.50 1 d PD G 2
O3G O 0.6562(4) 0.2237(7) 0.3718(11) 0.275(16) Uiso 0.50 1 d PD G 2
C1G C 0.5943(6) 0.1385(6) 0.4032(8) 0.23(2) Uiso 0.50 1 d PD G 2
F1G F 0.6180(10) 0.1651(9) 0.4857(8) 0.279(14) Uiso 0.50 1 d PD G 2
F2G F 0.5373(7) 0.1146(8) 0.3712(14) 0.329(18) Uiso 0.50 1 d PD G 2
F3G F 0.6297(7) 0.0841(5) 0.4132(9) 0.154(5) Uiso 0.50 1 d PD G 2

loop_
_atom_site_aniso_label
_atom_site_aniso_U_11
_atom_site_aniso_U_22
_atom_site_aniso_U_33
_atom_site_aniso_U_23
_atom_site_aniso_U_13
_atom_site_aniso_U_12
Ru1 0.02603(19) 0.0317(2) 0.02561(19) -0.00733(12) 0.01296(15) -0.00574(12)
Ru2 0.0243(2) 0.0500(3) 0.0253(2) 0.000 0.0181(2) 0.000
O1 0.033(3) 0.034(3) 0.033(3) 0.003(2) 0.022(3) 0.000(2)
O2 0.048(4) 0.032(3) 0.034(3) 0.003(3) 0.020(3) -0.007(3)
O3 0.020(3) 0.045(3) 0.025(3) -0.002(2) 0.010(2) 0.000(2)
C1 0.0246(17) 0.0305(19) 0.0193(16) -0.0048(14) 0.0114(15) -0.0018(15)
C2 0.0262(18) 0.032(2) 0.0232(18) -0.0037(15) 0.0113(16) -0.0024(16)
C3 0.032(2) 0.030(2) 0.0256(19) -0.0015(15) 0.0132(17) -0.0060(16)
C3X 0.032(2) 0.030(2) 0.0256(19) -0.0015(15) 0.0132(17) -0.0060(16)
C4 0.033(2) 0.031(2) 0.0278(19) -0.0056(16) 0.0177(17) -0.0090(17)
C4X 0.033(2) 0.031(2) 0.0278(19) -0.0056(16) 0.0177(17) -0.0090(17)
C5 0.0280(19) 0.034(2) 0.0266(18) -0.0044(16) 0.0168(16) -0.0033(16)
C6 0.0214(17) 0.034(2) 0.0192(16) -0.0051(14) 0.0103(14) -0.0043(15)
C7 0.020(2) 0.038(3) 0.022(2) 0.000 0.011(2) 0.000
C8 0.019(5) 0.044(3) 0.020(8) 0.008(6) 0.011(6) 0.005(7)
C8X 0.019(5) 0.044(3) 0.020(8) 0.008(6) 0.011(6) 0.005(7)
C9 0.0279(19) 0.037(2) 0.0287(19) 0.0004(16) 0.0190(17) 0.0021(16)
C10 0.0240(18) 0.040(2) 0.0214(17) -0.0005(15) 0.0158(15) 0.0017(16)
C11 0.0260(18) 0.037(2) 0.0233(18) -0.0035(15) 0.0147(15) 0.0006(16)
C12 0.028(4) 0.042(5) 0.052(5) -0.004(4) 0.028(4) -0.015(4)
C13 0.055(8) 0.019(5) 0.030(6) 0.000 0.011(6) 0.000
S1D 0.0495(12) 0.084(4) 0.0320(10) -0.0046(12) 0.0285(9) 0.0019(13)
O1D 0.049(3) 0.08(2) 0.027(3) 0.005(4) 0.023(2) 0.012(6)
O2D 0.122(12) 0.159(15) 0.053(7) -0.023(8) 0.059(8) -0.078(11)
O3D 0.098(10) 0.095(10) 0.058(6) 0.001(7) 0.033(7) 0.050(8)
C1D 0.075(4) 0.072(4) 0.048(4) 0.000(5) 0.036(3) 0.000(5)
F1D 0.099(4) 0.061(9) 0.028(2) -0.005(6) 0.034(3) -0.032(10)
F2D 0.077(5) 0.084(5) 0.034(3) -0.008(3) 0.033(3) -0.052(4)
F3D 0.148(13) 0.149(13) 0.141(13) 0.000(5) 0.083(8) 0.004(5)
F4D 0.092(6) 0.112(6) 0.091(6) 0.000 0.054(4) 0.000
S1E 0.136(4) 0.064(2) 0.095(3) -0.003(2) 0.059(3) 0.032(3)
O1E 0.080(5) 0.080(5) 0.095(5) -0.018(4) 0.030(4) 0.013(4)
O2E 0.128(7) 0.129(7) 0.131(7) 0.013(5) 0.077(5) -0.003(5)
O3E 0.049(4) 0.049(4) 0.070(4) -0.017(3) 0.026(3) 0.022(3)
C1E 0.083(6) 0.074(6) 0.104(6) -0.013(4) 0.047(4) 0.027(4)
F1E 0.111(5) 0.111(5) 0.139(6) -0.011(4) 0.064(4) 0.024(4)
F2E 0.172(8) 0.165(8) 0.169(8) -0.016(5) 0.082(5) -0.004(5)
F3E 0.117(5) 0.125(6) 0.139(6) -0.002(4) 0.081(4) 0.011(4)

loop_
_atom_type_symbol
_atom_type_description
_atom_type_scat_dispersion_real
_atom_type_scat_dispersion_imag
_atom_type_scat_source
C C 0.0033 0.0016 'International Tables Vol C Tables 4.2.6.8 and 6.1.1.4'
H H 0.0000 0.0000 'International Tables Vol C Tables 4.2.6.8 and 6.1.1.4'
N N 0.0061 0.0033 'International Tables Vol C Tables 4.2.6.8 and 6.1.1.4'
O O 0.0106 0.0060 'International Tables Vol C Tables 4.2.6.8 and 6.1.1.4'
F F 0.0171 0.0103 'International Tables Vol C Tables 4.2.6.8 and 6.1.1.4'
S S 0.1246 0.1234 'International Tables Vol C Tables 4.2.6.8 and 6.1.1.4'
Ru Ru -1.2594 0.8363 'International Tables Vol C Tables 4.2.6.8 and 6.1.1.4'

loop_
_geom_angle_atom_site_label_1
_geom_angle_atom_site_label_2
_geom_angle_atom_site_label_3
_geom_angle
_geom_angle_site_symmetry_1
_geom_angle_site_symmetry_3
C2A Ru1 C1A 39.0(4) . .
C2A Ru1 C3A 38.7(4) . .
C1A Ru1 C3A 65.3(4) . .
C2A Ru1 C4A 64.5(4) . .
C1A Ru1 C4A 65.0(4) . .
C3A Ru1 C4A 38.3(3) . .
C2A Ru1 C2 115.9(3) . .
C1A Ru1 C2 148.7(4) . .
C3A Ru1 C2 107.5(2) . .
C4A Ru1 C2 129.4(3) . .
C2A Ru1 C5A 65.4(3) . .
C1A Ru1 C5A 40.0(4) . .
C3A Ru1 C5A 64.4(3) . .
C4A Ru1 C5A 37.7(3) . .
C2 Ru1 C5A 166.5(3) . .
C2A Ru1 C1 109.0(3) . .
C1A Ru1 C1 120.3(4) . .
C3A Ru1 C1 127.3(3) . .
C4A Ru1 C1 163.7(3) . .
C2 Ru1 C1 37.91(15) . .
C5A Ru1 C1 155.6(3) . .
C2A Ru1 C6 123.4(3) . .
C1A Ru1 C6 107.5(4) . .
C3A Ru1 C6 159.1(3) . .
C4A Ru1 C6 158.8(3) . .
C2 Ru1 C6 67.74(15) . .
C5A Ru1 C6 123.8(3) . .
C1 Ru1 C6 37.43(14) . .
C5B Ru2 C4B 38.66(10) . .
C5B Ru2 C8 112.3(9) . .
C4B Ru2 C8 138.9(6) . .
C5B Ru2 C1B 38.23(10) . .
C4B Ru2 C1B 63.73(14) . .
C8 Ru2 C1B 114.3(10) . .
C5B Ru2 C9 112.46(17) . .
C4B Ru2 C9 116.15(18) . .
C8 Ru2 C9 35.1(7) . .
C1B Ru2 C9 137.32(16) . .
C5B Ru2 C10 132.01(17) . .
C4B Ru2 C10 109.27(17) . .
C8 Ru2 C10 65.8(9) . .
C1B Ru2 C10 170.17(16) . .
C9 Ru2 C10 37.73(15) . .
C5B Ru2 C10 161.36(17) . 6_565
C4B Ru2 C10 123.33(17) . 6_565
C8 Ru2 C10 79.0(10) . 6_565
C1B Ru2 C10 151.74(16) . 6_565
C9 Ru2 C10 67.77(15) . 6_565
C10 Ru2 C10 37.5(2) . 6_565
C5B Ru2 C3B 63.51(14) . .
C4B Ru2 C3B 37.77(9) . .
C8 Ru2 C3B 175.8(9) . .
C1B Ru2 C3B 62.55(14) . .
C9 Ru2 C3B 145.31(18) . .
C10 Ru2 C3B 116.78(17) . .
C10 Ru2 C3B 105.02(16) 6_565 .
C5B Ru2 C2B 63.07(14) . .
C4B Ru2 C2B 62.78(14) . .
C8 Ru2 C2B 142.1(8) . .
C1B Ru2 C2B 37.18(9) . .
C9 Ru2 C2B 174.49(16) . .
C10 Ru2 C2B 147.58(16) . .
C10 Ru2 C2B 117.55(16) 6_565 .
C3B Ru2 C2B 36.94(9) . .
C5B Ru2 C8X 129.8(9) . .
C4B Ru2 C8X 168.5(9) . .
C8 Ru2 C8X 37.0(3) . .
C1B Ru2 C8X 106.7(10) . .
C9 Ru2 C8X 65.8(7) . .
C10 Ru2 C8X 79.4(10) . .
C10 Ru2 C8X 68.2(9) 6_565 .
C3B Ru2 C8X 145.4(6) . .
C2B Ru2 C8X 114.1(8) . .
C3 O2 C13 120.0(6) . .
C8X O3 C12 122.2(10) . 5_666
C6 C1 C2 119.1(4) . .
C6 C1 C11 123.4(4) . .
C2 C1 C11 117.5(3) . .
C6 C1 Ru1 71.5(2) . .
C2 C1 Ru1 70.4(2) . .
C11 C1 Ru1 130.6(3) . .
C1 C2 Ru1 71.7(2) . .
C1 C2 H2 119.7 . .
Ru1 C2 H2 127.6 . .
O2 C3 C4 112.6(5) . .
C3 C4 C5 119.8(4) . .
C3 C4 H4 120.1 . .
C5 C4 H4 120.1 . .
C4 C5 C6 121.2(4) . .
C4 C5 H5 119.4 . .
C6 C5 H5 119.4 . .
C1 C6 C5 119.0(4) . .
C1 C6 C7 123.3(4) . .
C5 C6 C7 117.7(4) . .
C1 C6 Ru1 71.0(2) . .
C5 C6 Ru1 70.6(2) . .
C7 C6 Ru1 131.3(3) . .
C6 C7 C6 108.4(4) 6_565 .
C6 C7 H7A 110.0 6_565 .
C6 C7 H7A 110.0 . .
C6 C7 H7B 110.0 6_565 .
C6 C7 H7B 110.0 . .
H7A C7 H7B 108.4 . .
C9 C8 C8X 125(5) . .
C9 C8 Ru2 73(2) . .
C8X C8 Ru2 76(4) . .
C9 C8 H8 117.3 . .
C8X C8 H8 117.3 . .
Ru2 C8 H8 126.4 . .
O3 C8X C8 120(4) . .
O3 C8X Ru2 135(2) . .
C8 C8X Ru2 67(4) . .
C8 C9 C10 120.7(18) . .
C8 C9 Ru2 72(2) . .
C10 C9 Ru2 71.4(2) . .
C8 C9 H9 119.7 . .
C10 C9 H9 119.7 . .
Ru2 C9 H9 129.1 . .
C10 C10 C9 119.4(2) 6_565 .
C10 C10 C11 123.2(2) 6_565 .
C9 C10 C11 117.3(4) . .
C10 C10 Ru2 71.23(11) 6_565 .
C9 C10 Ru2 70.9(2) . .
C11 C10 Ru2 130.3(3) . .
C1 C11 C10 109.2(3) . .
C1 C11 H11A 109.8 . .
C10 C11 H11A 109.8 . .
C1 C11 H11B 109.8 . .
C10 C11 H11B 109.8 . .
H11A C11 H11B 108.3 . .
O3 C12 O1 115.5(6) 5_666 .
O3 C12 H12A 108.4 5_666 .
O1 C12 H12A 108.4 . .
O3 C12 H12B 108.4 5_666 .
O1 C12 H12B 108.4 . .
H12A C12 H12B 107.5 . .
O2 C13 O2 114.8(10) 2_656 .
O2 C13 H13A 108.6 2_656 .
O2 C13 H13A 108.6 . .
O2 C13 H13B 108.6 2_656 .
O2 C13 H13B 108.6 . .
H13A C13 H13B 107.6 . .
C2A C1A C6A 130.8(13) . .
C2A C1A C5A 106.2(10) . .
C6A C1A C5A 122.9(12) . .
C2A C1A Ru1 69.7(6) . .
C6A C1A Ru1 126.6(9) . .
C5A C1A Ru1 71.1(6) . .
C3A C2A C1A 109.4(9) . .
C3A C2A C7A 129.6(10) . .
C1A C2A C7A 121.0(11) . .
C3A C2A Ru1 72.0(5) . .
C1A C2A Ru1 71.4(7) . .
C7A C2A Ru1 124.9(7) . .
C2A C3A C4A 107.3(7) . .
C2A C3A C8A 123.6(10) . .
C4A C3A C8A 129.0(10) . .
C2A C3A Ru1 69.3(5) . .
C4A C3A Ru1 71.0(5) . .
C8A C3A Ru1 126.9(7) . .
C5A C4A C3A 110.1(8) . .
C5A C4A C9A 127.4(10) . .
C3A C4A C9A 122.5(10) . .
C5A C4A Ru1 71.7(5) . .
C3A C4A Ru1 70.7(5) . .
C9A C4A Ru1 124.8(7) . .
C4A C5A C1A 106.9(9) . .
C4A C5A C10A 122.7(9) . .
C1A C5A C10A 130.4(11) . .
C4A C5A Ru1 70.6(5) . .
C1A C5A Ru1 68.9(6) . .
C10A C5A Ru1 126.2(7) . .
C1A C6A H6A1 109.5 . .
C1A C6A H6A2 109.5 . .
H6A1 C6A H6A2 109.5 . .
C1A C6A H6A3 109.5 . .
H6A1 C6A H6A3 109.5 . .
H6A2 C6A H6A3 109.5 . .
C2A C7A H7A1 109.5 . .
C2A C7A H7A2 109.5 . .
H7A1 C7A H7A2 109.5 . .
C2A C7A H7A3 109.5 . .
H7A1 C7A H7A3 109.5 . .
H7A2 C7A H7A3 109.5 . .
C3A C8A H8A1 109.5 . .
C3A C8A H8A2 109.5 . .
H8A1 C8A H8A2 109.5 . .
C3A C8A H8A3 109.5 . .
H8A1 C8A H8A3 109.5 . .
H8A2 C8A H8A3 109.5 . .
C4A C9A H9A1 109.5 . .
C4A C9A H9A2 109.5 . .
H9A1 C9A H9A2 109.5 . .
C4A C9A H9A3 109.5 . .
H9A1 C9A H9A3 109.5 . .
H9A2 C9A H9A3 109.5 . .
C5A C10A H10A 109.5 . .
C5A C10A H10B 109.5 . .
H10A C10A H10B 109.5 . .
C5A C10A H10C 109.5 . .
H10A C10A H10C 109.5 . .
H10B C10A H10C 109.5 . .
C2B C1B C5B 108.0 . .
C2B C1B C6B 126.0 . .
C5B C1B C6B 126.0 . .
C2B C1B Ru2 73.57(19) . .
C5B C1B Ru2 68.49(19) . .
C6B C1B Ru2 123.54(15) . .
C3B C2B C1B 108.0 . .
C3B C2B C7B 126.0 . .
C1B C2B C7B 126.0 . .
C3B C2B Ru2 70.53(16) . .
C1B C2B Ru2 69.26(18) . .
C7B C2B Ru2 125.79(17) . .
C2B C3B C4B 108.0 . .
C2B C3B C8B 126.0 . .
C4B C3B C8B 126.0 . .
C2B C3B Ru2 72.53(17) . .
C4B C3B Ru2 68.30(19) . .
C8B C3B Ru2 124.74(17) . .
C5B C4B C3B 108.0 . .
C5B C4B C9B 126.0 . .
C3B C4B C9B 126.0 . .
C5B C4B Ru2 69.94(18) . .
C3B C4B Ru2 73.9(2) . .
C9B C4B Ru2 121.82(17) . .
C4B C5B C1B 108.0 . .
C4B C5B C10B 126.0 . .
C1B C5B C10B 126.0 . .
C4B C5B Ru2 71.40(17) . .
C1B C5B Ru2 73.28(19) . .
C10B C5B Ru2 121.07(18) . .
C1B C6B H6B1 109.5 . .
C1B C6B H6B2 109.5 . .
H6B1 C6B H6B2 109.5 . .
C1B C6B H6B3 109.5 . .
H6B1 C6B H6B3 109.5 . .
H6B2 C6B H6B3 109.5 . .
C2B C7B H7B1 109.5 . .
C2B C7B H7B2 109.5 . .
H7B1 C7B H7B2 109.5 . .
C2B C7B H7B3 109.5 . .
H7B1 C7B H7B3 109.5 . .
H7B2 C7B H7B3 109.5 . .
C3B C8B H8B1 109.5 . .
C3B C8B H8B2 109.5 . .
H8B1 C8B H8B2 109.5 . .
C3B C8B H8B3 109.5 . .
H8B1 C8B H8B3 109.5 . .
H8B2 C8B H8B3 109.5 . .
C4B C9B H9B1 109.5 . .
C4B C9B H9B2 109.5 . .
H9B1 C9B H9B2 109.5 . .
C4B C9B H9B3 109.5 . .
H9B1 C9B H9B3 109.5 . .
H9B2 C9B H9B3 109.5 . .
C5B C10B H10D 109.5 . .
C5B C10B H10E 109.5 . .
H10D C10B H10E 109.5 . .
C5B C10B H10F 109.5 . .
H10D C10B H10F 109.5 . .
H10E C10B H10F 109.5 . .
C5C C1C C2C 110.3(12) . .
C5C C1C C6C 134.4(15) . .
C2C C1C C6C 115.2(14) . .
C3C C2C C1C 107.8(13) . .
C3C C2C C7C 117.5(13) . .
C1C C2C C7C 134.7(14) . .
C2C C3C C4C 105.2(11) . .
C2C C3C C8C 133.8(14) . .
C4C C3C C8C 121.0(12) . .
C3C C4C C5C 110.5(11) . .
C3C C4C C9C 132.7(14) . .
C5C C4C C9C 116.8(14) . .
C1C C5C C4C 106.2(12) . .
C1C C5C C10C 119.0(16) . .
C4C C5C C10C 134.8(16) . .
C1C C6C H6C1 109.5 . .
C1C C6C H6C2 109.5 . .
H6C1 C6C H6C2 109.5 . .
C1C C6C H6C3 109.5 . .
H6C1 C6C H6C3 109.5 . .
H6C2 C6C H6C3 109.5 . .
C2C C7C H7C1 109.5 . .
C2C C7C H7C2 109.5 . .
H7C1 C7C H7C2 109.5 . .
C2C C7C H7C3 109.5 . .
H7C1 C7C H7C3 109.5 . .
H7C2 C7C H7C3 109.5 . .
C3C C8C H8C1 109.5 . .
C3C C8C H8C2 109.5 . .
H8C1 C8C H8C2 109.5 . .
C3C C8C H8C3 109.5 . .
H8C1 C8C H8C3 109.5 . .
H8C2 C8C H8C3 109.5 . .
C4C C9C H9C1 109.5 . .
C4C C9C H9C2 109.5 . .
H9C1 C9C H9C2 109.5 . .
C4C C9C H9C3 109.5 . .
H9C1 C9C H9C3 109.5 . .
H9C2 C9C H9C3 109.5 . .
C5C C10C H10G 109.5 . .
C5C C10C H10H 109.5 . .
H10G C10C H10H 109.5 . .
C5C C10C H10I 109.5 . .
H10G C10C H10I 109.5 . .
H10H C10C H10I 109.5 . .
O2D S1D O3D 116.0(11) . .
O2D S1D O1D 113.4(12) . .
O3D S1D O1D 116.8(14) . .
O2D S1D C1D 105.4(8) . .
O3D S1D C1D 98.0(7) . .
O1D S1D C1D 104.5(4) . .
F1D C1D F3D 101(2) . .
F1D C1D F2D 107.8(12) . .
F3D C1D F2D 138(2) . .
F1D C1D S1D 109.8(8) . .
F3D C1D S1D 91.5(16) . .
F2D C1D S1D 105.7(9) . .
O3E S1E O1E 121.9(8) . .
O3E S1E O2E 110.6(9) . .
O1E S1E O2E 107.5(10) . .
O3E S1E C1E 102.7(6) . .
O1E S1E C1E 103.1(7) . .
O2E S1E C1E 110.3(9) . .
F3E C1E F1E 107.9(12) . .
F3E C1E F2E 124.9(15) . .
F1E C1E F2E 114.0(14) . .
F3E C1E S1E 101.7(9) . .
F1E C1E S1E 110.2(8) . .
F2E C1E S1E 95.9(10) . .
O1G S1G O2G 116.1(4) . .
O1G S1G O3G 114.9(4) . .
O2G S1G O3G 114.0(4) . .
O1G S1G C1G 104.0(5) . .
O2G S1G C1G 103.1(5) . .
O3G S1G C1G 102.3(4) . .
F1G C1G F2G 107.6(5) . .
F1G C1G F3G 107.7(5) . .
F2G C1G F3G 107.8(5) . .
F1G C1G S1G 111.3(5) . .
F2G C1G S1G 110.4(5) . .
F3G C1G S1G 111.9(5) . .

loop_
_geom_bond_atom_site_label_1
_geom_bond_atom_site_label_2
_geom_bond_distance
_geom_bond_site_symmetry_2
Ru1 C2A 2.148(9) .
Ru1 C1A 2.171(13) .
Ru1 C3A 2.184(8) .
Ru1 C4A 2.187(9) .
Ru1 C2 2.197(4) .
Ru1 C5A 2.202(9) .
Ru1 C1 2.214(4) .
Ru1 C6 2.220(4) .
Ru2 C5B 2.131(5) .
Ru2 C4B 2.150(5) .
Ru2 C8 2.19(5) .
Ru2 C1B 2.194(5) .
Ru2 C9 2.197(4) .
Ru2 C10 2.205(4) .
Ru2 C10 2.205(4) 6_565
Ru2 C3B 2.224(5) .
Ru2 C2B 2.250(5) .
Ru2 C8X 2.30(5) .
O1 C12 1.426(11) .
O2 C3 1.329(7) .
O2 C13 1.409(10) .
O3 C8X 1.32(5) .
O3 C12 1.396(11) 5_666
C1 C6 1.423(5) .
C1 C2 1.433(6) .
C1 C11 1.518(5) .
C2 H2 0.9500 .
C3 C4 1.399(6) .
C4 C5 1.409(6) .
C4 H4 0.9500 .
C5 C6 1.425(5) .
C5 H5 0.9500 .
C6 C7 1.520(5) .
C7 C6 1.520(5) 6_565
C7 H7A 0.9900 .
C7 H7B 0.9900 .
C8 C9 1.32(3) .
C8 C8X 1.429(17) .
C8 H8 0.9500 .
C9 C10 1.423(6) .
C9 H9 0.9500 .
C10 C10 1.419(9) 6_565
C10 C11 1.523(6) .
C11 H11A 0.9900 .
C11 H11B 0.9900 .
C12 O3 1.396(11) 5_666
C12 H12A 0.9900 .
C12 H12B 0.9900 .
C13 O2 1.409(10) 2_656
C13 H13A 0.9900 .
C13 H13B 0.9900 .
C1A C2A 1.440(16) .
C1A C6A 1.479(18) .
C1A C5A 1.497(16) .
C2A C3A 1.436(14) .
C2A C7A 1.491(14) .
C3A C4A 1.434(12) .
C3A C8A 1.462(14) .
C4A C5A 1.418(13) .
C4A C9A 1.520(15) .
C5A C10A 1.525(15) .
C6A H6A1 0.9800 .
C6A H6A2 0.9800 .
C6A H6A3 0.9800 .
C7A H7A1 0.9800 .
C7A H7A2 0.9800 .
C7A H7A3 0.9800 .
C8A H8A1 0.9800 .
C8A H8A2 0.9800 .
C8A H8A3 0.9800 .
C9A H9A1 0.9800 .
C9A H9A2 0.9800 .
C9A H9A3 0.9800 .
C10A H10A 0.9800 .
C10A H10B 0.9800 .
C10A H10C 0.9800 .
C1B C2B 1.417(3) .
C1B C5B 1.417(3) .
C1B C6B 1.507(3) .
C2B C3B 1.417(3) .
C2B C7B 1.507(3) .
C3B C4B 1.417(3) .
C3B C8B 1.507(3) .
C4B C5B 1.417(3) .
C4B C9B 1.507(3) .
C5B C10B 1.507(3) .
C6B H6B1 0.9800 .
C6B H6B2 0.9800 .
C6B H6B3 0.9800 .
C7B H7B1 0.9800 .
C7B H7B2 0.9800 .
C7B H7B3 0.9800 .
C8B H8B1 0.9800 .
C8B H8B2 0.9800 .
C8B H8B3 0.9800 .
C9B H9B1 0.9800 .
C9B H9B2 0.9800 .
C9B H9B3 0.9800 .
C10B H10D 0.9800 .
C10B H10E 0.9800 .
C10B H10F 0.9800 .
C1C C5C 1.37(2) .
C1C C2C 1.45(2) .
C1C C6C 1.532(19) .
C2C C3C 1.424(19) .
C2C C7C 1.561(19) .
C3C C4C 1.440(18) .
C3C C8C 1.480(17) .
C4C C5C 1.436(19) .
C4C C9C 1.54(2) .
C5C C10C 1.52(2) .
C6C H6C1 0.9800 .
C6C H6C2 0.9800 .
C6C H6C3 0.9800 .
C7C H7C1 0.9800 .
C7C H7C2 0.9800 .
C7C H7C3 0.9800 .
C8C H8C1 0.9800 .
C8C H8C2 0.9800 .
C8C H8C3 0.9800 .
C9C H9C1 0.9800 .
C9C H9C2 0.9800 .
C9C H9C3 0.9800 .
C10C H10G 0.9800 .
C10C H10H 0.9800 .
C10C H10I 0.9800 .
S1D O2D 1.421(14) .
S1D O3D 1.421(13) .
S1D O1D 1.436(6) .
S1D C1D 1.818(12) .
C1D F1D 1.328(5) .
C1D F3D 1.330(5) .
C1D F2D 1.332(5) .
S1E O3E 1.466(11) .
S1E O1E 1.481(13) .
S1E O2E 1.540(18) .
S1E C1E 1.814(5) .
C1E F3E 1.319(5) .
C1E F1E 1.320(5) .
C1E F2E 1.328(5) .
S1G O1G 1.431(4) .
S1G O2G 1.443(5) .
S1G O3G 1.450(5) .
S1G C1G 1.808(5) .
C1G F1G 1.317(5) .
C1G F2G 1.319(5) .
C1G F3G 1.321(5) .
